data_7032161
loop_
_publ_author_name
'Edwards, Peter G.'
'Mahon, Mary F.'
'Newman, Paul D.'
'Reixach, Elisenda'
'Zhang, Wenjian'

_publ_section_title
;
 Manganese(i) templates for the construction of benzannulated
 triphosphamacrocycles.
;
_journal_issue 41
_journal_name_full 'Dalton transactions (Cambridge, England : 2003)'
_journal_page_first 15646
_journal_page_last 15655
_journal_paper_doi 10.1039/c4dt02203c
_journal_volume 43
_journal_year 2014
_chemical_formula_sum 'C43 H31 F8 Mn N2 O3 P3 Sb'
_chemical_formula_weight 1045.30
_chemical_name_systematic
; 
 ? 
;
_space_group_IT_number 2
_symmetry_cell_setting triclinic
_symmetry_space_group_name_Hall '-P 1'
_symmetry_space_group_name_H-M 'P -1'
_atom_sites_solution_hydrogens geom
_atom_sites_solution_primary direct
_atom_sites_solution_secondary difmap
_audit_creation_method SHELXL-97
_cell_angle_alpha 75.148(1)
_cell_angle_beta 80.143(1)
_cell_angle_gamma 77.280(1)
_cell_formula_units_Z 2
_cell_length_a 9.0240(2)
_cell_length_b 15.6510(3)
_cell_length_c 15.9190(4)
_cell_measurement_reflns_used 21272
_cell_measurement_temperature 150(2)
_cell_measurement_theta_max 27.485
_cell_measurement_theta_min 2.91
_cell_volume 2104.11(8)
_computing_cell_refinement 'HKL Scalepack (Otwinowski & Minor 1997)'
_computing_data_collection 'Collect (Nonius BV, 1997-2000)'
_computing_data_reduction 'HKL Denzo and Scalepack (Otwinowski & Minor 1997)'
_computing_molecular_graphics 'ORTEX (P.McArdle, 1995)'
_computing_publication_material 'SHELXL-97/2 (Sheldrick,1997)'
_computing_structure_refinement 'SHELXL-97 (Sheldrick, 1997)'
_diffrn_ambient_temperature 150(2)
_diffrn_measured_fraction_theta_full 0.997
_diffrn_measured_fraction_theta_max 0.997
_diffrn_measurement_device '95mm CCD camera on \k-goniostat'
_diffrn_measurement_device_type KappaCCD
_diffrn_radiation_monochromator graphite
_diffrn_radiation_source 'fine-focus sealed tube'
_diffrn_radiation_type MoK\a
_diffrn_radiation_wavelength 0.71073
_diffrn_reflns_av_R_equivalents 0.1244
_diffrn_reflns_av_sigmaI/netI 0.0960
_diffrn_reflns_limit_h_max 11
_diffrn_reflns_limit_h_min -11
_diffrn_reflns_limit_k_max 19
_diffrn_reflns_limit_k_min -19
_diffrn_reflns_limit_l_max 19
_diffrn_reflns_limit_l_min -19
_diffrn_reflns_number 32820
_diffrn_reflns_theta_full 26.37
_diffrn_reflns_theta_max 26.37
_diffrn_reflns_theta_min 3.59
_exptl_absorpt_coefficient_mu 1.134
_exptl_absorpt_correction_T_max 0.9455
_exptl_absorpt_correction_T_min 0.7647
_exptl_crystal_colour colorless
_exptl_crystal_density_diffrn 1.650
_exptl_crystal_density_method 'not measured'
_exptl_crystal_description block
_exptl_crystal_F_000 1040
_exptl_crystal_size_max 0.25
_exptl_crystal_size_mid 0.10
_exptl_crystal_size_min 0.05
_refine_diff_density_max 0.809
_refine_diff_density_min -1.524
_refine_diff_density_rms 0.146
_refine_ls_extinction_method none
_refine_ls_goodness_of_fit_ref 1.074
_refine_ls_hydrogen_treatment constr
_refine_ls_matrix_type full
_refine_ls_number_parameters 579
_refine_ls_number_reflns 8594
_refine_ls_number_restraints 13
_refine_ls_restrained_S_all 1.074
_refine_ls_R_factor_all 0.0903
_refine_ls_R_factor_gt 0.0608
_refine_ls_shift/su_max 0.001
_refine_ls_shift/su_mean 0.000
_refine_ls_structure_factor_coef Fsqd
_refine_ls_weighting_details 'calc w=1/[\s^2^(Fo^2^)+(0.0597P)^2^+7.4183P] where P=(Fo^2^+2Fc^2^)/3'
_refine_ls_weighting_scheme calc
_refine_ls_wR_factor_gt 0.1508
_refine_ls_wR_factor_ref 0.1660
_reflns_number_gt 6235
_reflns_number_total 8594
_reflns_threshold_expression >2sigma(I)
_cod_data_source_file c4dt02203c1.cif
_cod_data_source_block cmpd3
_cod_depositor_comments
;
The following automatic conversions were performed:

'_symmetry_cell_setting' value 'Triclinic' changed to 'triclinic'
according to
/usr/data/users/saulius/crontab/automatic-downloads/rss-feeds/RSC/lib/dictionaries/cif_core.dic
dictionary named 'cif_core.dic' version 2.4.2 from 2011-04-26.

Automatic conversion script
Id: cif_fix_values 2281 2013-09-26 08:29:07Z andrius 

 Adding full bibliography for 7032160--7032164.cif.
;
_cod_original_sg_symbol_H-M P-1
_cod_database_code 7032161

loop_
_symmetry_equiv_pos_as_xyz
'x, y, z'
'-x, -y, -z'

loop_
_atom_site_label
_atom_site_type_symbol
_atom_site_fract_x
_atom_site_fract_y
_atom_site_fract_z
_atom_site_U_iso_or_equiv
_atom_site_adp_type
_atom_site_occupancy
_atom_site_symmetry_multiplicity
_atom_site_calc_flag
_atom_site_refinement_flags
_atom_site_disorder_assembly
_atom_site_disorder_group
Sb1 Sb 1.18220(5) -0.32335(3) 0.35726(3) 0.03105(15) Uani 1 1 d . . .
Mn1 Mn 0.64026(8) 0.17829(5) 0.19747(5) 0.01305(19) Uani 1 1 d . . .
P1 P 0.87332(15) 0.21423(9) 0.14633(9) 0.0137(3) Uani 1 1 d . . .
P2 P 0.68607(15) 0.20012(9) 0.32479(9) 0.0140(3) Uani 1 1 d . . .
P3 P 0.77566(15) 0.03876(9) 0.24379(9) 0.0148(3) Uani 1 1 d . . .
F1 F 0.9435(6) 0.1758(3) -0.0345(3) 0.0226(11) Uani 0.65 1 d P . .
F4 F 1.2454(4) -0.2597(3) 0.2485(3) 0.0409(9) Uani 1 1 d . . .
F5 F 1.1892(5) -0.2280(3) 0.4038(3) 0.0459(10) Uani 1 1 d . . .
F6 F 1.1178(6) -0.3860(3) 0.4657(3) 0.0628(13) Uani 1 1 d . . .
F7 F 1.1683(4) -0.4161(3) 0.3116(2) 0.0395(9) Uani 1 1 d . . .
F8 F 1.3813(5) -0.3690(3) 0.3738(3) 0.0603(13) Uani 1 1 d . . .
F9 F 0.9832(4) -0.2723(3) 0.3384(3) 0.0507(11) Uani 1 1 d . . .
F2A F 0.4333(7) 0.1379(4) 0.4613(5) 0.0406(17) Uani 0.57 1 d P A 1
F3A F 0.5362(8) -0.0592(5) 0.3602(5) 0.0274(17) Uani 0.44 1 d P B 3
F2B F 0.593(3) 0.4026(16) 0.2989(12) 0.032(7) Uani 0.12 1 d PDU . .
F3B F 0.8186(15) -0.0438(9) 0.0895(9) 0.020(3) Uani 0.22 1 d PU B 4
O1 O 0.3446(5) 0.1220(3) 0.2806(3) 0.0312(10) Uani 1 1 d . . .
O2 O 0.6110(5) 0.1367(3) 0.0296(3) 0.0334(10) Uani 1 1 d . . .
O3 O 0.4878(5) 0.3698(3) 0.1450(3) 0.0304(10) Uani 1 1 d . . .
N1 N 0.7412(7) 0.4996(4) 0.2053(4) 0.0482(16) Uani 1 1 d . . .
N2 N 0.6948(7) 0.6884(4) 0.0024(4) 0.0420(14) Uani 1 1 d . . .
C1 C 0.4587(6) 0.1429(4) 0.2492(4) 0.0197(12) Uani 1 1 d . . .
C2 C 0.6226(6) 0.1532(4) 0.0938(4) 0.0205(12) Uani 1 1 d . . .
C3 C 0.5476(6) 0.2957(4) 0.1652(3) 0.0174(11) Uani 1 1 d . . .
C4 C 0.8995(6) 0.2921(4) 0.0409(3) 0.0159(11) Uani 1 1 d . . .
C5 C 0.9320(6) 0.2626(4) -0.0369(4) 0.0203(12) Uani 1 1 d . . .
C6 C 0.9442(6) 0.3216(4) -0.1170(4) 0.0263(13) Uani 1 1 d . . .
H6 H 0.9692 0.3001 -0.1692 0.032 Uiso 1 1 calc R . .
C7 C 0.9197(7) 0.4125(4) -0.1208(4) 0.0292(14) Uani 1 1 d . . .
H7 H 0.9277 0.4538 -0.1760 0.035 Uiso 1 1 calc R . .
C8 C 0.8838(7) 0.4440(4) -0.0452(4) 0.0254(13) Uani 1 1 d . . .
H8 H 0.8661 0.5068 -0.0483 0.030 Uiso 1 1 calc R . .
C9 C 0.8735(6) 0.3838(4) 0.0354(4) 0.0205(12) Uani 1 1 d . . .
H9 H 0.8483 0.4057 0.0874 0.025 Uiso 1 1 calc R . .
C10 C 0.9351(6) 0.2636(3) 0.2232(3) 0.0168(11) Uani 1 1 d . . .
C11 C 1.0664(6) 0.3032(4) 0.2046(4) 0.0203(12) Uani 1 1 d . . .
H11 H 1.1271 0.3065 0.1493 0.024 Uiso 1 1 calc R . .
C12 C 1.1054(6) 0.3371(4) 0.2682(4) 0.0216(12) Uani 1 1 d . . .
H12 H 1.1931 0.3645 0.2561 0.026 Uiso 1 1 calc R . .
C13 C 1.0181(6) 0.3317(4) 0.3494(4) 0.0224(12) Uani 1 1 d . . .
H13 H 1.0466 0.3557 0.3921 0.027 Uiso 1 1 calc R . .
C14 C 0.8905(6) 0.2918(4) 0.3691(3) 0.0176(11) Uani 1 1 d . . .
H14 H 0.8323 0.2877 0.4252 0.021 Uiso 1 1 calc R . .
C15 C 0.8472(6) 0.2573(3) 0.3054(3) 0.0154(11) Uani 1 1 d . . .
C16 C 0.5351(6) 0.2636(4) 0.3875(3) 0.0176(11) Uani 1 1 d . A .
C17 C 0.5181(7) 0.3568(4) 0.3680(4) 0.0322(15) Uani 1 1 d D . .
C18 C 0.3960(8) 0.4073(4) 0.4116(5) 0.0401(17) Uani 1 1 d . . .
H18 H 0.3842 0.4710 0.3984 0.048 Uiso 1 1 calc R . .
C19 C 0.2937(7) 0.3654(5) 0.4730(4) 0.0324(16) Uani 1 1 d . . .
H19 H 0.2114 0.4004 0.5023 0.039 Uiso 1 1 calc R . .
C20 C 0.3079(7) 0.2735(4) 0.4930(4) 0.0294(14) Uani 1 1 d . A .
H20 H 0.2365 0.2446 0.5356 0.035 Uiso 1 1 calc R . .
C21 C 0.4289(6) 0.2240(4) 0.4495(4) 0.0231(13) Uani 1 1 d . . .
C22 C 0.7500(6) 0.0924(3) 0.3980(3) 0.0162(11) Uani 1 1 d . . .
C23 C 0.7592(6) 0.0823(4) 0.4871(4) 0.0206(12) Uani 1 1 d . . .
H23 H 0.7291 0.1326 0.5134 0.025 Uiso 1 1 calc R . .
C24 C 0.8128(6) -0.0018(4) 0.5360(4) 0.0261(13) Uani 1 1 d . . .
H24 H 0.8166 -0.0096 0.5968 0.031 Uiso 1 1 calc R . .
C25 C 0.8612(6) -0.0753(4) 0.4982(4) 0.0248(13) Uani 1 1 d . . .
H25 H 0.8982 -0.1328 0.5330 0.030 Uiso 1 1 calc R . .
C26 C 0.8556(6) -0.0651(4) 0.4101(4) 0.0224(12) Uani 1 1 d . . .
H26 H 0.8918 -0.1150 0.3837 0.027 Uiso 1 1 calc R . .
C27 C 0.7966(6) 0.0187(3) 0.3598(3) 0.0153(11) Uani 1 1 d . . .
C28 C 0.7069(6) -0.0583(3) 0.2325(3) 0.0163(11) Uani 1 1 d . B .
C29 C 0.6023(6) -0.0977(4) 0.2961(4) 0.0256(13) Uani 1 1 d . . .
C30 C 0.5435(7) -0.1694(4) 0.2875(4) 0.0300(14) Uani 1 1 d . B .
H30 H 0.4724 -0.1959 0.3323 0.036 Uiso 1 1 calc R . .
C31 C 0.5910(7) -0.2012(4) 0.2118(4) 0.0302(14) Uani 1 1 d . . .
H31 H 0.5535 -0.2511 0.2053 0.036 Uiso 1 1 calc R B .
C32 C 0.6911(7) -0.1620(4) 0.1463(4) 0.0301(14) Uani 1 1 d . B .
H32 H 0.7199 -0.1835 0.0941 0.036 Uiso 1 1 calc R . .
C33 C 0.7509(7) -0.0906(4) 0.1559(4) 0.0269(13) Uani 1 1 d . . .
C34 C 0.9724(6) 0.0313(4) 0.1886(4) 0.0176(11) Uani 1 1 d . . .
C35 C 1.0767(6) -0.0502(4) 0.1933(4) 0.0228(12) Uani 1 1 d . . .
H35 H 1.0468 -0.1054 0.2243 0.027 Uiso 1 1 calc R . .
C36 C 1.2238(6) -0.0486(4) 0.1518(4) 0.0268(14) Uani 1 1 d . . .
H36 H 1.2948 -0.1035 0.1536 0.032 Uiso 1 1 calc R . .
C37 C 1.2694(6) 0.0310(4) 0.1079(4) 0.0251(13) Uani 1 1 d . . .
H37 H 1.3715 0.0304 0.0802 0.030 Uiso 1 1 calc R . .
C38 C 1.1678(6) 0.1123(4) 0.1038(4) 0.0209(12) Uani 1 1 d . . .
H38 H 1.2000 0.1672 0.0741 0.025 Uiso 1 1 calc R . .
C39 C 1.0171(6) 0.1122(4) 0.1441(3) 0.0178(11) Uani 1 1 d . . .
C40 C 0.7550(7) 0.5278(5) 0.2618(5) 0.0354(16) Uani 1 1 d . . .
C41 C 0.7678(9) 0.5612(6) 0.3359(6) 0.054(2) Uani 1 1 d . . .
H41A H 0.6654 0.5845 0.3623 0.081 Uiso 1 1 calc R . .
H41B H 0.8274 0.6096 0.3167 0.081 Uiso 1 1 calc R . .
H41C H 0.8195 0.5123 0.3792 0.081 Uiso 1 1 calc R . .
C42 C 0.5992(7) 0.6544(4) 0.0393(4) 0.0302(14) Uani 1 1 d . . .
C43 C 0.4711(8) 0.6124(6) 0.0871(5) 0.052(2) Uani 1 1 d . . .
H43A H 0.4065 0.6513 0.1237 0.078 Uiso 1 1 calc R . .
H43B H 0.5101 0.5540 0.1243 0.078 Uiso 1 1 calc R . .
H43C H 0.4106 0.6035 0.0455 0.078 Uiso 1 1 calc R . .

loop_
_atom_site_aniso_label
_atom_site_aniso_U_11
_atom_site_aniso_U_22
_atom_site_aniso_U_33
_atom_site_aniso_U_23
_atom_site_aniso_U_13
_atom_site_aniso_U_12
Sb1 0.0352(3) 0.0302(3) 0.0293(3) -0.00812(19) -0.00233(18) -0.00892(19)
Mn1 0.0139(4) 0.0122(4) 0.0122(4) -0.0018(3) -0.0001(3) -0.0031(3)
P1 0.0156(7) 0.0141(7) 0.0109(7) -0.0029(5) 0.0018(5) -0.0042(5)
P2 0.0162(7) 0.0133(7) 0.0118(7) -0.0024(5) 0.0010(5) -0.0040(5)
P3 0.0157(7) 0.0120(7) 0.0157(7) -0.0027(5) 0.0017(5) -0.0038(5)
F1 0.036(3) 0.019(3) 0.015(3) -0.012(2) 0.000(2) -0.002(2)
F4 0.048(2) 0.033(2) 0.042(2) -0.0052(18) 0.0014(18) -0.0154(18)
F5 0.069(3) 0.036(2) 0.042(2) -0.0227(19) -0.007(2) -0.011(2)
F6 0.105(4) 0.069(3) 0.024(2) -0.011(2) 0.010(2) -0.050(3)
F7 0.050(2) 0.037(2) 0.032(2) -0.0037(18) -0.0106(18) -0.0105(18)
F8 0.056(3) 0.037(2) 0.095(4) -0.007(2) -0.041(3) -0.008(2)
F9 0.029(2) 0.051(3) 0.074(3) -0.027(2) -0.004(2) 0.0027(18)
F2A 0.027(3) 0.031(4) 0.052(5) 0.001(3) 0.014(3) -0.007(3)
F3A 0.032(4) 0.033(4) 0.021(4) -0.009(3) 0.005(3) -0.017(3)
F2B 0.032(8) 0.028(8) 0.034(8) -0.009(5) -0.001(5) -0.004(5)
F3B 0.024(5) 0.021(5) 0.018(5) -0.012(4) 0.002(4) -0.008(4)
O1 0.023(2) 0.041(3) 0.028(2) -0.001(2) 0.0017(19) -0.0150(19)
O2 0.038(3) 0.043(3) 0.026(2) -0.016(2) -0.0054(19) -0.010(2)
O3 0.035(2) 0.019(2) 0.032(3) -0.0016(19) -0.0075(19) 0.0027(19)
N1 0.051(4) 0.053(4) 0.040(4) -0.012(3) -0.006(3) -0.008(3)
N2 0.040(3) 0.048(4) 0.038(4) -0.009(3) 0.006(3) -0.019(3)
C1 0.022(3) 0.015(3) 0.022(3) -0.004(2) -0.005(2) -0.002(2)
C2 0.020(3) 0.016(3) 0.023(3) -0.002(2) -0.002(2) -0.004(2)
C3 0.018(3) 0.023(3) 0.012(3) -0.002(2) -0.001(2) -0.009(2)
C4 0.016(3) 0.018(3) 0.012(3) -0.002(2) 0.001(2) -0.002(2)
C5 0.022(3) 0.023(3) 0.019(3) -0.010(2) 0.001(2) -0.008(2)
C6 0.026(3) 0.037(4) 0.014(3) -0.007(3) 0.004(2) -0.005(3)
C7 0.028(3) 0.036(4) 0.021(3) 0.003(3) -0.004(3) -0.012(3)
C8 0.034(3) 0.022(3) 0.020(3) 0.002(2) -0.007(3) -0.010(3)
C9 0.024(3) 0.018(3) 0.021(3) -0.005(2) -0.003(2) -0.006(2)
C10 0.018(3) 0.014(3) 0.016(3) -0.001(2) -0.001(2) -0.002(2)
C11 0.018(3) 0.021(3) 0.018(3) -0.001(2) 0.001(2) -0.005(2)
C12 0.019(3) 0.019(3) 0.027(3) -0.003(2) -0.004(2) -0.007(2)
C13 0.025(3) 0.026(3) 0.020(3) -0.011(3) -0.006(2) -0.004(2)
C14 0.021(3) 0.019(3) 0.011(3) 0.000(2) -0.004(2) -0.001(2)
C15 0.015(3) 0.011(3) 0.019(3) -0.002(2) -0.001(2) -0.001(2)
C16 0.020(3) 0.021(3) 0.012(3) -0.004(2) -0.002(2) -0.005(2)
C17 0.034(4) 0.022(3) 0.038(4) -0.009(3) -0.002(3) -0.001(3)
C18 0.036(4) 0.019(3) 0.064(5) -0.017(3) -0.005(3) 0.004(3)
C19 0.017(3) 0.048(4) 0.040(4) -0.031(3) -0.005(3) 0.004(3)
C20 0.023(3) 0.040(4) 0.025(3) -0.011(3) 0.006(2) -0.008(3)
C21 0.021(3) 0.025(3) 0.022(3) -0.007(3) -0.003(2) -0.002(2)
C22 0.018(3) 0.014(3) 0.015(3) 0.004(2) -0.001(2) -0.008(2)
C23 0.020(3) 0.024(3) 0.018(3) -0.003(2) -0.003(2) -0.007(2)
C24 0.026(3) 0.038(4) 0.014(3) 0.001(3) -0.006(2) -0.010(3)
C25 0.028(3) 0.016(3) 0.027(3) 0.007(2) -0.008(3) -0.006(2)
C26 0.021(3) 0.019(3) 0.026(3) -0.004(2) -0.005(2) -0.002(2)
C27 0.014(3) 0.017(3) 0.013(3) 0.002(2) 0.002(2) -0.007(2)
C28 0.020(3) 0.011(3) 0.016(3) -0.001(2) -0.002(2) -0.003(2)
C29 0.023(3) 0.025(3) 0.030(3) -0.008(3) 0.004(3) -0.009(2)
C30 0.028(3) 0.023(3) 0.039(4) -0.003(3) 0.003(3) -0.015(3)
C31 0.035(4) 0.019(3) 0.041(4) -0.007(3) -0.010(3) -0.011(3)
C32 0.033(3) 0.027(3) 0.035(4) -0.015(3) -0.002(3) -0.007(3)
C33 0.030(3) 0.027(3) 0.027(3) -0.012(3) 0.002(3) -0.007(3)
C34 0.014(3) 0.021(3) 0.016(3) -0.004(2) 0.003(2) -0.004(2)
C35 0.023(3) 0.016(3) 0.027(3) -0.001(2) -0.002(2) -0.002(2)
C36 0.018(3) 0.026(3) 0.032(4) -0.010(3) 0.001(2) 0.005(2)
C37 0.019(3) 0.028(3) 0.027(3) -0.007(3) 0.003(2) -0.002(2)
C38 0.021(3) 0.021(3) 0.021(3) -0.003(2) 0.003(2) -0.011(2)
C39 0.019(3) 0.021(3) 0.014(3) -0.005(2) 0.000(2) -0.005(2)
C40 0.030(4) 0.035(4) 0.039(4) -0.005(3) -0.002(3) -0.006(3)
C41 0.055(5) 0.057(5) 0.063(6) -0.034(5) -0.015(4) -0.009(4)
C42 0.032(4) 0.033(4) 0.030(4) -0.009(3) -0.009(3) -0.007(3)
C43 0.043(4) 0.063(5) 0.050(5) 0.007(4) -0.013(4) -0.028(4)

loop_
_atom_type_symbol
_atom_type_description
_atom_type_scat_dispersion_real
_atom_type_scat_dispersion_imag
_atom_type_scat_source
C C 0.0033 0.0016 'International Tables Vol C Tables 4.2.6.8 and 6.1.1.4'
H H 0.0000 0.0000 'International Tables Vol C Tables 4.2.6.8 and 6.1.1.4'
P P 0.1023 0.0942 'International Tables Vol C Tables 4.2.6.8 and 6.1.1.4'
F F 0.0171 0.0103 'International Tables Vol C Tables 4.2.6.8 and 6.1.1.4'
O O 0.0106 0.0060 'International Tables Vol C Tables 4.2.6.8 and 6.1.1.4'
Mn Mn 0.3368 0.7283 'International Tables Vol C Tables 4.2.6.8 and 6.1.1.4'
N N 0.0061 0.0033 'International Tables Vol C Tables 4.2.6.8 and 6.1.1.4'
Sb Sb -0.5866 1.5461 'International Tables Vol C Tables 4.2.6.8 and 6.1.1.4'

loop_
_geom_angle_atom_site_label_1
_geom_angle_atom_site_label_2
_geom_angle_atom_site_label_3
_geom_angle
F7 Sb1 F8 92.21(18)
F7 Sb1 F6 89.45(18)
F8 Sb1 F6 91.1(2)
F7 Sb1 F4 90.77(17)
F8 Sb1 F4 89.3(2)
F6 Sb1 F4 179.5(2)
F7 Sb1 F9 89.50(17)
F8 Sb1 F9 177.5(2)
F6 Sb1 F9 90.8(2)
F4 Sb1 F9 88.82(19)
F7 Sb1 F5 178.07(17)
F8 Sb1 F5 89.68(19)
F6 Sb1 F5 90.10(19)
F4 Sb1 F5 89.66(18)
F9 Sb1 F5 88.62(18)
C3 Mn1 C2 93.6(2)
C3 Mn1 C1 92.5(2)
C2 Mn1 C1 92.2(2)
C3 Mn1 P2 90.98(17)
C2 Mn1 P2 174.10(17)
C1 Mn1 P2 91.32(18)
C3 Mn1 P1 91.18(17)
C2 Mn1 P1 91.96(18)
C1 Mn1 P1 174.26(18)
P2 Mn1 P1 84.22(5)
C3 Mn1 P3 173.17(17)
C2 Mn1 P3 91.36(17)
C1 Mn1 P3 92.00(17)
P2 Mn1 P3 83.79(5)
P1 Mn1 P3 83.95(5)
C4 P1 C10 104.9(2)
C4 P1 C39 107.8(2)
C10 P1 C39 103.4(2)
C4 P1 Mn1 119.31(17)
C10 P1 Mn1 110.13(18)
C39 P1 Mn1 110.05(18)
C16 P2 C15 105.5(2)
C16 P2 C22 107.1(3)
C15 P2 C22 103.9(2)
C16 P2 Mn1 119.07(18)
C15 P2 Mn1 109.89(18)
C22 P2 Mn1 110.24(18)
C28 P3 C27 105.7(2)
C28 P3 C34 106.7(2)
C27 P3 C34 104.3(2)
C28 P3 Mn1 119.26(17)
C27 P3 Mn1 110.11(17)
C34 P3 Mn1 109.75(18)
O1 C1 Mn1 178.9(5)
O2 C2 Mn1 179.2(5)
O3 C3 Mn1 179.4(5)
C9 C4 C5 118.0(5)
C9 C4 P1 120.4(4)
C5 C4 P1 121.3(4)
F1 C5 C6 118.6(5)
F1 C5 C4 119.7(5)
C6 C5 C4 121.6(5)
C5 C6 C7 119.3(5)
C5 C6 H6 120.3
C7 C6 H6 120.3
C8 C7 C6 120.5(6)
C8 C7 H7 119.8
C6 C7 H7 119.8
C7 C8 C9 119.8(6)
C7 C8 H8 120.1
C9 C8 H8 120.1
C4 C9 C8 120.7(5)
C4 C9 H9 119.6
C8 C9 H9 119.6
C15 C10 C11 120.5(5)
C15 C10 P1 116.2(4)
C11 C10 P1 123.3(4)
C12 C11 C10 118.9(5)
C12 C11 H11 120.6
C10 C11 H11 120.6
C11 C12 C13 120.8(5)
C11 C12 H12 119.6
C13 C12 H12 119.6
C14 C13 C12 121.0(5)
C14 C13 H13 119.5
C12 C13 H13 119.5
C13 C14 C15 119.4(5)
C13 C14 H14 120.3
C15 C14 H14 120.3
C10 C15 C14 119.4(5)
C10 C15 P2 117.1(4)
C14 C15 P2 123.5(4)
C21 C16 C17 118.3(5)
C21 C16 P2 122.6(4)
C17 C16 P2 118.9(4)
F2B C17 C16 123.2(13)
F2B C17 C18 115.8(13)
C16 C17 C18 119.7(6)
C19 C18 C17 120.2(6)
C19 C18 H18 119.9
C17 C18 H18 119.9
C18 C19 C20 121.0(6)
C18 C19 H19 119.5
C20 C19 H19 119.5
C19 C20 C21 118.4(6)
C19 C20 H20 120.8
C21 C20 H20 120.8
F2A C21 C16 118.9(5)
F2A C21 C20 118.4(6)
C16 C21 C20 122.4(6)
C27 C22 C23 120.2(5)
C27 C22 P2 116.1(4)
C23 C22 P2 123.6(4)
C24 C23 C22 118.8(5)
C24 C23 H23 120.6
C22 C23 H23 120.6
C23 C24 C25 121.3(5)
C23 C24 H24 119.3
C25 C24 H24 119.3
C26 C25 C24 120.0(5)
C26 C25 H25 120.0
C24 C25 H25 120.0
C25 C26 C27 119.9(5)
C25 C26 H26 120.1
C27 C26 H26 120.1
C22 C27 C26 119.8(5)
C22 C27 P3 116.7(4)
C26 C27 P3 123.6(4)
C29 C28 C33 118.4(5)
C29 C28 P3 121.0(4)
C33 C28 P3 120.5(4)
F3A C29 C28 120.2(6)
F3A C29 C30 116.7(6)
C28 C29 C30 122.2(6)
C31 C30 C29 118.4(6)
C31 C30 H30 120.8
C29 C30 H30 120.8
C32 C31 C30 121.0(6)
C32 C31 H31 119.5
C30 C31 H31 119.5
C31 C32 C33 120.3(6)
C31 C32 H32 119.9
C33 C32 H32 119.9
F3B C33 C32 119.4(8)
F3B C33 C28 119.2(8)
C32 C33 C28 119.8(6)
C39 C34 C35 120.5(5)
C39 C34 P3 116.4(4)
C35 C34 P3 122.9(4)
C36 C35 C34 118.7(5)
C36 C35 H35 120.7
C34 C35 H35 120.7
C37 C36 C35 121.2(5)
C37 C36 H36 119.4
C35 C36 H36 119.4
C36 C37 C38 120.6(5)
C36 C37 H37 119.7
C38 C37 H37 119.7
C37 C38 C39 119.1(5)
C37 C38 H38 120.4
C39 C38 H38 120.4
C34 C39 C38 119.8(5)
C34 C39 P1 116.5(4)
C38 C39 P1 123.7(4)
N1 C40 C41 177.5(8)
C40 C41 H41A 109.5
C40 C41 H41B 109.5
H41A C41 H41B 109.5
C40 C41 H41C 109.5
H41A C41 H41C 109.5
H41B C41 H41C 109.5
N2 C42 C43 178.4(8)
C42 C43 H43A 109.5
C42 C43 H43B 109.5
H43A C43 H43B 109.5
C42 C43 H43C 109.5
H43A C43 H43C 109.5
H43B C43 H43C 109.5

loop_
_geom_bond_atom_site_label_1
_geom_bond_atom_site_label_2
_geom_bond_distance
Sb1 F7 1.818(4)
Sb1 F8 1.818(4)
Sb1 F6 1.821(4)
Sb1 F4 1.828(4)
Sb1 F9 1.840(4)
Sb1 F5 1.845(4)
Mn1 C3 1.824(6)
Mn1 C2 1.832(6)
Mn1 C1 1.837(6)
Mn1 P2 2.2582(15)
Mn1 P1 2.2588(15)
Mn1 P3 2.2614(15)
P1 C4 1.817(5)
P1 C10 1.820(5)
P1 C39 1.827(5)
P2 C16 1.813(5)
P2 C15 1.814(5)
P2 C22 1.824(5)
P3 C28 1.821(5)
P3 C27 1.828(5)
P3 C34 1.834(5)
F1 C5 1.330(7)
F2A C21 1.305(8)
F3A C29 1.307(9)
F2B C17 1.316(5)
F3B C33 1.267(15)
O1 C1 1.143(7)
O2 C2 1.143(7)
O3 C3 1.154(6)
N1 C40 1.134(9)
N2 C42 1.114(8)
C4 C9 1.384(7)
C4 C5 1.394(7)
C5 C6 1.373(8)
C6 C7 1.378(9)
C6 H6 0.9500
C7 C8 1.377(8)
C7 H7 0.9500
C8 C9 1.385(8)
C8 H8 0.9500
C9 H9 0.9500
C10 C15 1.401(7)
C10 C11 1.409(7)
C11 C12 1.382(8)
C11 H11 0.9500
C12 C13 1.387(8)
C12 H12 0.9500
C13 C14 1.381(8)
C13 H13 0.9500
C14 C15 1.407(7)
C14 H14 0.9500
C16 C21 1.379(8)
C16 C17 1.389(8)
C17 C18 1.398(9)
C18 C19 1.367(10)
C18 H18 0.9500
C19 C20 1.372(9)
C19 H19 0.9500
C20 C21 1.384(8)
C20 H20 0.9500
C22 C27 1.392(7)
C22 C23 1.402(7)
C23 C24 1.377(8)
C23 H23 0.9500
C24 C25 1.385(8)
C24 H24 0.9500
C25 C26 1.379(8)
C25 H25 0.9500
C26 C27 1.393(8)
C26 H26 0.9500
C28 C29 1.381(8)
C28 C33 1.401(8)
C29 C30 1.387(8)
C30 C31 1.386(9)
C30 H30 0.9500
C31 C32 1.369(9)
C31 H31 0.9500
C32 C33 1.395(8)
C32 H32 0.9500
C34 C39 1.390(8)
C34 C35 1.402(7)
C35 C36 1.379(8)
C35 H35 0.9500
C36 C37 1.376(8)
C36 H36 0.9500
C37 C38 1.388(8)
C37 H37 0.9500
C38 C39 1.401(7)
C38 H38 0.9500
C40 C41 1.438(10)
C41 H41A 0.9800
C41 H41B 0.9800
C41 H41C 0.9800
C42 C43 1.458(10)
C43 H43A 0.9800
C43 H43B 0.9800
C43 H43C 0.9800

loop_
_geom_torsion_atom_site_label_1
_geom_torsion_atom_site_label_2
_geom_torsion_atom_site_label_3
_geom_torsion_atom_site_label_4
_geom_torsion
C3 Mn1 P1 C4 -44.0(3)
C2 Mn1 P1 C4 49.6(3)
C1 Mn1 P1 C4 -173.9(17)
P2 Mn1 P1 C4 -134.9(2)
P3 Mn1 P1 C4 140.8(2)
C3 Mn1 P1 C10 77.3(2)
C2 Mn1 P1 C10 171.0(2)
C1 Mn1 P1 C10 -52.6(17)
P2 Mn1 P1 C10 -13.52(18)
P3 Mn1 P1 C10 -97.85(18)
C3 Mn1 P1 C39 -169.3(2)
C2 Mn1 P1 C39 -75.7(2)
C1 Mn1 P1 C39 60.7(17)
P2 Mn1 P1 C39 99.81(19)
P3 Mn1 P1 C39 15.47(19)
C3 Mn1 P2 C16 44.5(3)
C2 Mn1 P2 C16 -174.7(18)
C1 Mn1 P2 C16 -48.1(3)
P1 Mn1 P2 C16 135.5(2)
P3 Mn1 P2 C16 -139.9(2)
C3 Mn1 P2 C15 -77.3(2)
C2 Mn1 P2 C15 63.6(18)
C1 Mn1 P2 C15 -169.8(2)
P1 Mn1 P2 C15 13.80(18)
P3 Mn1 P2 C15 98.32(18)
C3 Mn1 P2 C22 168.8(2)
C2 Mn1 P2 C22 -50.4(18)
C1 Mn1 P2 C22 76.3(2)
P1 Mn1 P2 C22 -100.14(18)
P3 Mn1 P2 C22 -15.62(18)
C3 Mn1 P3 C28 176.3(15)
C2 Mn1 P3 C28 -47.1(3)
C1 Mn1 P3 C28 45.1(3)
P2 Mn1 P3 C28 136.2(2)
P1 Mn1 P3 C28 -138.9(2)
C3 Mn1 P3 C27 54.0(15)
C2 Mn1 P3 C27 -169.4(2)
C1 Mn1 P3 C27 -77.2(2)
P2 Mn1 P3 C27 13.91(18)
P1 Mn1 P3 C27 98.73(18)
C3 Mn1 P3 C34 -60.3(15)
C2 Mn1 P3 C34 76.3(3)
C1 Mn1 P3 C34 168.5(3)
P2 Mn1 P3 C34 -100.37(19)
P1 Mn1 P3 C34 -15.55(19)
C3 Mn1 C1 O1 26(29)
C2 Mn1 C1 O1 -67(29)
P2 Mn1 C1 O1 117(29)
P1 Mn1 C1 O1 156(27)
P3 Mn1 C1 O1 -159(29)
C3 Mn1 C2 O2 -131(42)
C1 Mn1 C2 O2 -39(42)
P2 Mn1 C2 O2 88(42)
P1 Mn1 C2 O2 137(42)
P3 Mn1 C2 O2 53(42)
C2 Mn1 C3 O3 80(42)
C1 Mn1 C3 O3 -12(42)
P2 Mn1 C3 O3 -103(42)
P1 Mn1 C3 O3 172(100)
P3 Mn1 C3 O3 -143(42)
C10 P1 C4 C9 -35.5(5)
C39 P1 C4 C9 -145.2(4)
Mn1 P1 C4 C9 88.4(4)
C10 P1 C4 C5 150.6(4)
C39 P1 C4 C5 40.9(5)
Mn1 P1 C4 C5 -85.5(4)
C9 C4 C5 F1 -173.8(5)
P1 C4 C5 F1 0.3(7)
C9 C4 C5 C6 2.6(8)
P1 C4 C5 C6 176.6(4)
F1 C5 C6 C7 174.6(5)
C4 C5 C6 C7 -1.8(9)
C5 C6 C7 C8 0.2(9)
C6 C7 C8 C9 0.6(9)
C5 C4 C9 C8 -1.8(8)
P1 C4 C9 C8 -175.9(4)
C7 C8 C9 C4 0.2(9)
C4 P1 C10 C15 140.3(4)
C39 P1 C10 C15 -106.8(4)
Mn1 P1 C10 C15 10.7(4)
C4 P1 C10 C11 -42.1(5)
C39 P1 C10 C11 70.8(5)
Mn1 P1 C10 C11 -171.7(4)
C15 C10 C11 C12 -1.1(8)
P1 C10 C11 C12 -178.6(4)
C10 C11 C12 C13 0.7(8)
C11 C12 C13 C14 0.3(9)
C12 C13 C14 C15 -0.9(8)
C11 C10 C15 C14 0.6(8)
P1 C10 C15 C14 178.3(4)
C11 C10 C15 P2 -176.9(4)
P1 C10 C15 P2 0.8(5)
C13 C14 C15 C10 0.4(8)
C13 C14 C15 P2 177.8(4)
C16 P2 C15 C10 -141.4(4)
C22 P2 C15 C10 106.1(4)
Mn1 P2 C15 C10 -11.9(4)
C16 P2 C15 C14 41.2(5)
C22 P2 C15 C14 -71.4(5)
Mn1 P2 C15 C14 170.7(4)
C15 P2 C16 C21 -147.4(5)
C22 P2 C16 C21 -37.1(5)
Mn1 P2 C16 C21 88.7(5)
C15 P2 C16 C17 37.6(5)
C22 P2 C16 C17 147.9(5)
Mn1 P2 C16 C17 -86.3(5)
C21 C16 C17 F2B -165.9(16)
P2 C16 C17 F2B 9.3(17)
C21 C16 C17 C18 0.5(9)
P2 C16 C17 C18 175.7(5)
F2B C17 C18 C19 167.3(15)
C16 C17 C18 C19 -0.1(10)
C17 C18 C19 C20 -0.2(10)
C18 C19 C20 C21 0.1(9)
C17 C16 C21 F2A 172.3(6)
P2 C16 C21 F2A -2.7(8)
C17 C16 C21 C20 -0.5(9)
P2 C16 C21 C20 -175.6(4)
C19 C20 C21 F2A -172.7(6)
C19 C20 C21 C16 0.2(9)
C16 P2 C22 C27 146.1(4)
C15 P2 C22 C27 -102.5(4)
Mn1 P2 C22 C27 15.2(4)
C16 P2 C22 C23 -36.4(5)
C15 P2 C22 C23 75.0(5)
Mn1 P2 C22 C23 -167.3(4)
C27 C22 C23 C24 -0.9(8)
P2 C22 C23 C24 -178.4(4)
C22 C23 C24 C25 1.8(8)
C23 C24 C25 C26 -0.3(9)
C24 C25 C26 C27 -2.1(8)
C23 C22 C27 C26 -1.4(8)
P2 C22 C27 C26 176.2(4)
C23 C22 C27 P3 178.6(4)
P2 C22 C27 P3 -3.7(5)
C25 C26 C27 C22 2.9(8)
C25 C26 C27 P3 -177.1(4)
C28 P3 C27 C22 -139.3(4)
C34 P3 C27 C22 108.4(4)
Mn1 P3 C27 C22 -9.3(4)
C28 P3 C27 C26 40.7(5)
C34 P3 C27 C26 -71.5(5)
Mn1 P3 C27 C26 170.8(4)
C27 P3 C28 C29 38.2(5)
C34 P3 C28 C29 148.8(5)
Mn1 P3 C28 C29 -86.3(5)
C27 P3 C28 C33 -146.4(4)
C34 P3 C28 C33 -35.8(5)
Mn1 P3 C28 C33 89.1(5)
C33 C28 C29 F3A -166.9(6)
P3 C28 C29 F3A 8.7(8)
C33 C28 C29 C30 1.8(9)
P3 C28 C29 C30 177.4(5)
F3A C29 C30 C31 168.4(6)
C28 C29 C30 C31 -0.7(9)
C29 C30 C31 C32 -1.3(9)
C30 C31 C32 C33 2.0(10)
C31 C32 C33 F3B -166.3(9)
C31 C32 C33 C28 -0.8(9)
C29 C28 C33 F3B 164.4(9)
P3 C28 C33 F3B -11.1(10)
C29 C28 C33 C32 -1.1(8)
P3 C28 C33 C32 -176.7(4)
C28 P3 C34 C39 143.6(4)
C27 P3 C34 C39 -104.9(4)
Mn1 P3 C34 C39 13.1(5)
C28 P3 C34 C35 -39.2(5)
C27 P3 C34 C35 72.4(5)
Mn1 P3 C34 C35 -169.7(4)
C39 C34 C35 C36 -0.9(8)
P3 C34 C35 C36 -178.0(4)
C34 C35 C36 C37 1.2(9)
C35 C36 C37 C38 -0.4(9)
C36 C37 C38 C39 -0.8(9)
C35 C34 C39 C38 -0.3(8)
P3 C34 C39 C38 177.0(4)
C35 C34 C39 P1 -177.6(4)
P3 C34 C39 P1 -0.3(6)
C37 C38 C39 C34 1.1(8)
C37 C38 C39 P1 178.2(4)
C4 P1 C39 C34 -144.2(4)
C10 P1 C39 C34 105.0(4)
Mn1 P1 C39 C34 -12.6(5)
C4 P1 C39 C38 38.5(5)
C10 P1 C39 C38 -72.2(5)
Mn1 P1 C39 C38 170.2(4)
